data_2237726
loop_
_publ_author_name
'Schmidt, Guntram'
'Merzweiler, Kurt'

_publ_section_title
;
 <i>catena</i>-Poly[[[diaqua(tetramethylethylenediamine-\k^2^<i>N</i>,<i>N</i>')nickel(II)]-\m-sulfato-\k^2^<i>O</i>:<i>O</i>']
 monohydrate]
;
_journal_coeditor_code WM2722
_journal_issue 4
_journal_name_full 'Acta Crystallographica Section E'
_journal_page_first m197
_journal_paper_doi 10.1107/S1600536813006557
_journal_volume 69
_journal_year 2013
_chemical_formula_iupac '[Ni (S O4) (C6 H16 N2) (H2 O)2], H2 O'
_chemical_formula_moiety 'C6 H20 N2 Ni O6 S, H2 O'
_chemical_formula_sum 'C6 H22 N2 Ni O7 S'
_chemical_formula_weight 325.03
_chemical_name_systematic
;<i>catena</i>-Poly[[[diaqua(tetramethylethylenediamine-\k^2^<i>N</i>,<i>N</i>')nickel(II)]-\m-sulfato-\k^2^<i>O</i>:<i>O</i>']
monohydrate]
;
_space_group_IT_number 33
_symmetry_cell_setting orthorhombic
_symmetry_space_group_name_Hall 'P 2c -2n'
_symmetry_space_group_name_H-M 'P n a 21'
_atom_sites_solution_hydrogens geom
_atom_sites_solution_primary direct
_atom_sites_solution_secondary difmap
_audit_creation_method SHELXL-97
_cell_angle_alpha 90.00
_cell_angle_beta 90.00
_cell_angle_gamma 90.00
_cell_formula_units_Z 4
_cell_length_a 21.108(4)
_cell_length_b 9.9335(19)
_cell_length_c 6.3879(13)
_cell_measurement_reflns_used 8000
_cell_measurement_temperature 223(2)
_cell_measurement_theta_max 25.8
_cell_measurement_theta_min 2.2
_cell_volume 1339.4(5)
_computing_cell_refinement 'IPDS (Stoe & Cie, 1999)'
_computing_data_collection 'IPDS (Stoe & Cie, 1999)'
_computing_data_reduction 'IPDS (Stoe & Cie, 1999)'
_computing_molecular_graphics 'DIAMOND (Brandenburg, 2009)'
_computing_publication_material 'SHELXL97 (Sheldrick, 2008)'
_computing_structure_refinement 'SHELXL97 (Sheldrick, 2008)'
_computing_structure_solution 'SHELXS97 (Sheldrick, 2008)'
_diffrn_ambient_temperature 223(2)
_diffrn_measured_fraction_theta_full 0.991
_diffrn_measured_fraction_theta_max 0.991
_diffrn_measurement_device_type 'Stoe IPDS'
_diffrn_measurement_method 'area detector'
_diffrn_radiation_monochromator graphite
_diffrn_radiation_source 'fine-focus sealed tube'
_diffrn_radiation_type MoK\a
_diffrn_radiation_wavelength 0.71073
_diffrn_reflns_av_R_equivalents 0.0539
_diffrn_reflns_av_sigmaI/netI 0.0351
_diffrn_reflns_limit_h_max 25
_diffrn_reflns_limit_h_min -25
_diffrn_reflns_limit_k_max 12
_diffrn_reflns_limit_k_min -12
_diffrn_reflns_limit_l_max 7
_diffrn_reflns_limit_l_min -7
_diffrn_reflns_number 10054
_diffrn_reflns_theta_full 25.94
_diffrn_reflns_theta_max 25.94
_diffrn_reflns_theta_min 2.27
_exptl_absorpt_coefficient_mu 1.628
_exptl_absorpt_correction_T_max 0.8411
_exptl_absorpt_correction_T_min 0.6484
_exptl_absorpt_correction_type numerical
_exptl_absorpt_process_details
;
(IPDS; Stoe & Cie, 1999)
;
_exptl_crystal_colour green
_exptl_crystal_density_diffrn 1.612
_exptl_crystal_density_method 'not measured'
_exptl_crystal_description block
_exptl_crystal_F_000 688
_exptl_crystal_size_max 0.48
_exptl_crystal_size_mid 0.11
_exptl_crystal_size_min 0.11
_refine_diff_density_max 0.372
_refine_diff_density_min -0.310
_refine_ls_abs_structure_details 'Flack (1983), 1167 Friedel pairs'
_refine_ls_abs_structure_Flack -0.005(13)
_refine_ls_extinction_method none
_refine_ls_goodness_of_fit_ref 1.038
_refine_ls_hydrogen_treatment mixed
_refine_ls_matrix_type full
_refine_ls_number_parameters 176
_refine_ls_number_reflns 2585
_refine_ls_number_restraints 7
_refine_ls_restrained_S_all 1.038
_refine_ls_R_factor_all 0.0304
_refine_ls_R_factor_gt 0.0233
_refine_ls_shift/su_max 0.001
_refine_ls_shift/su_mean 0.000
_refine_ls_structure_factor_coef Fsqd
_refine_ls_weighting_details 'calc w=1/[\s^2^(Fo^2^)+(0.0286P)^2^+0.0000P] where P=(Fo^2^+2Fc^2^)/3'
_refine_ls_weighting_scheme calc
_refine_ls_wR_factor_gt 0.0468
_refine_ls_wR_factor_ref 0.0518
_reflns_number_gt 2291
_reflns_number_total 2585
_reflns_threshold_expression I>2\s(I)
_cod_data_source_file wm2722.cif
_cod_data_source_block I
_cod_database_code 2237726
_cod_database_fobs_code 2237726

loop_
_symmetry_equiv_pos_as_xyz
'x, y, z'
'-x, -y, z+1/2'
'-x+1/2, y+1/2, z+1/2'
'x+1/2, -y+1/2, z'

loop_
_atom_site_type_symbol
_atom_site_label
_atom_site_fract_x
_atom_site_fract_y
_atom_site_fract_z
_atom_site_U_iso_or_equiv
_atom_site_adp_type
_atom_site_calc_flag
_atom_site_refinement_flags
_atom_site_occupancy
_atom_site_symmetry_multiplicity
C C1 0.24703(13) 0.7260(3) 0.0085(5) 0.0305(6) Uani d . 1 1
H H1C 0.2232 0.7845 -0.0842 0.037 Uiso calc R 1 1
H H1B 0.2424 0.6334 -0.0371 0.037 Uiso calc R 1 1
H H1A 0.2914 0.7511 0.0051 0.037 Uiso calc R 1 1
C C4 0.16332(11) 0.9525(2) 0.2039(4) 0.0224(6) Uani d . 1 1
H H4B 0.1637 1.0473 0.2462 0.027 Uiso calc R 1 1
H H4A 0.1625 0.9489 0.0507 0.027 Uiso calc R 1 1
C C2 0.26524(13) 0.6637(3) 0.3636(5) 0.0329(7) Uani d . 1 1
H H2C 0.2506 0.6717 0.5070 0.039 Uiso calc R 1 1
H H2B 0.3079 0.6996 0.3527 0.039 Uiso calc R 1 1
H H2A 0.2653 0.5696 0.3229 0.039 Uiso calc R 1 1
C C3 0.22243(11) 0.8836(3) 0.2836(5) 0.0244(6) Uani d . 1 1
H H3B 0.2599 0.9279 0.2250 0.029 Uiso calc R 1 1
H H3A 0.2244 0.8915 0.4364 0.029 Uiso calc R 1 1
C C5 0.05032(14) 0.9321(3) 0.1665(5) 0.0332(7) Uani d . 1 1
H H5C 0.0121 0.8923 0.2238 0.040 Uiso calc R 1 1
H H5B 0.0552 0.9048 0.0216 0.040 Uiso calc R 1 1
H H5A 0.0473 1.0294 0.1742 0.040 Uiso calc R 1 1
C C6 0.09619(15) 0.9283(3) 0.5084(5) 0.0316(7) Uani d . 1 1
H H6C 0.0580 0.8867 0.5626 0.038 Uiso calc R 1 1
H H6B 0.0920 1.0254 0.5143 0.038 Uiso calc R 1 1
H H6A 0.1322 0.9005 0.5922 0.038 Uiso calc R 1 1
N N1 0.22264(8) 0.7398(2) 0.2241(4) 0.0197(5) Uani d . 1 1
N N2 0.10595(9) 0.8859(2) 0.2890(3) 0.0190(5) Uani d . 1 1
Ni Ni 0.125910(11) 0.67593(3) 0.25156(6) 0.01456(8) Uani d . 1 1
O O1 0.11212(10) 0.69565(19) 0.9294(3) 0.0245(5) Uani d . 1 1
O O2 0.13632(9) 0.6444(2) 0.5737(3) 0.0232(5) Uani d . 1 1
O O3 0.02891(8) 0.6195(2) 0.7004(3) 0.0262(4) Uani d . 1 1
O O4 0.10994(9) 0.46409(19) 0.8110(3) 0.0265(4) Uani d . 1 1
O O5 0.15204(9) 0.47588(19) 0.2051(3) 0.0240(4) Uani d D 1 1
H H1 0.1316(12) 0.424(3) 0.283(4) 0.029 Uiso d D 1 1
H H2 0.1375(14) 0.463(3) 0.084(3) 0.029 Uiso d D 1 1
O O6 0.03092(8) 0.6302(2) 0.2801(3) 0.0234(4) Uani d D 1 1
H H3 0.0187(12) 0.557(2) 0.234(6) 0.028 Uiso d D 1 1
H H4 0.0213(14) 0.634(3) 0.406(3) 0.028 Uiso d D 1 1
O O7 0.08191(10) 0.2998(2) 0.4475(3) 0.0305(5) Uani d D 1 1
H H5 0.0789(16) 0.343(3) 0.558(4) 0.037 Uiso d D 1 1
H H6 0.0442(10) 0.309(3) 0.414(5) 0.037 Uiso d D 1 1
S S 0.09690(2) 0.60503(5) 0.75426(13) 0.01806(12) Uani d . 1 1

loop_
_atom_site_aniso_label
_atom_site_aniso_U_11
_atom_site_aniso_U_22
_atom_site_aniso_U_33
_atom_site_aniso_U_12
_atom_site_aniso_U_13
_atom_site_aniso_U_23
C1 0.0277(15) 0.0361(17) 0.0278(15) -0.0013(12) 0.0109(12) -0.0029(14)
C4 0.0255(13) 0.0152(11) 0.0265(17) -0.0026(9) 0.0032(10) 0.0009(11)
C2 0.0187(13) 0.0386(18) 0.0413(17) 0.0035(12) -0.0036(12) 0.0087(16)
C3 0.0203(11) 0.0238(12) 0.0290(17) -0.0054(9) 0.0000(11) -0.0024(14)
C5 0.0262(14) 0.0265(15) 0.0470(18) 0.0070(12) -0.0093(12) 0.0022(14)
C6 0.0396(17) 0.0267(16) 0.0284(15) 0.0031(12) 0.0099(13) -0.0099(13)
N1 0.0173(9) 0.0215(10) 0.0202(13) 0.0008(7) 0.0012(10) -0.0005(11)
N2 0.0178(9) 0.0203(10) 0.0188(14) -0.0005(8) 0.0008(8) -0.0001(10)
Ni 0.01562(12) 0.01675(14) 0.01132(12) -0.00151(11) -0.00008(17) 0.00004(18)
O1 0.0349(11) 0.0235(12) 0.0151(10) -0.0064(8) -0.0011(9) -0.0023(9)
O2 0.0215(10) 0.0346(12) 0.0135(9) -0.0053(8) 0.0024(7) 0.0030(9)
O3 0.0192(8) 0.0360(10) 0.0235(11) -0.0042(7) 0.0023(7) 0.0020(8)
O4 0.0342(10) 0.0240(10) 0.0215(11) -0.0027(8) -0.0042(7) -0.0013(8)
O5 0.0335(10) 0.0216(10) 0.0170(11) -0.0004(8) -0.0007(7) 0.0005(8)
O6 0.0223(8) 0.0286(9) 0.0193(11) -0.0084(6) 0.0004(9) 0.0028(11)
O7 0.0331(11) 0.0285(12) 0.0298(11) 0.0014(9) 0.0020(9) -0.0013(10)
S 0.0190(2) 0.0221(3) 0.0131(2) -0.00424(19) 0.0019(4) -0.0007(4)

loop_
_atom_type_symbol
_atom_type_description
_atom_type_scat_dispersion_real
_atom_type_scat_dispersion_imag
_atom_type_scat_source
C C 0.0033 0.0016 'International Tables Vol C Tables 4.2.6.8 and 6.1.1.4'
H H 0.0000 0.0000 'International Tables Vol C Tables 4.2.6.8 and 6.1.1.4'
N N 0.0061 0.0033 'International Tables Vol C Tables 4.2.6.8 and 6.1.1.4'
Ni Ni 0.3393 1.1124 'International Tables Vol C Tables 4.2.6.8 and 6.1.1.4'
O O 0.0106 0.0060 'International Tables Vol C Tables 4.2.6.8 and 6.1.1.4'
S S 0.1246 0.1234 'International Tables Vol C Tables 4.2.6.8 and 6.1.1.4'

loop_
_geom_angle_atom_site_label_1
_geom_angle_atom_site_label_2
_geom_angle_atom_site_label_3
_geom_angle_site_symmetry_1
_geom_angle_site_symmetry_3
_geom_angle
N1 C1 H1C . . 109.5
N1 C1 H1B . . 109.5
H1C C1 H1B . . 109.5
N1 C1 H1A . . 109.5
H1C C1 H1A . . 109.5
H1B C1 H1A . . 109.5
N2 C4 C3 . . 110.4(2)
N2 C4 H4B . . 109.6
C3 C4 H4B . . 109.6
N2 C4 H4A . . 109.6
C3 C4 H4A . . 109.6
H4B C4 H4A . . 108.1
N1 C2 H2C . . 109.5
N1 C2 H2B . . 109.5
H2C C2 H2B . . 109.5
N1 C2 H2A . . 109.5
H2C C2 H2A . . 109.5
H2B C2 H2A . . 109.5
N1 C3 C4 . . 110.7(2)
N1 C3 H3B . . 109.5
C4 C3 H3B . . 109.5
N1 C3 H3A . . 109.5
C4 C3 H3A . . 109.5
H3B C3 H3A . . 108.1
N2 C5 H5C . . 109.5
N2 C5 H5B . . 109.5
H5C C5 H5B . . 109.5
N2 C5 H5A . . 109.5
H5C C5 H5A . . 109.5
H5B C5 H5A . . 109.5
N2 C6 H6C . . 109.5
N2 C6 H6B . . 109.5
H6C C6 H6B . . 109.5
N2 C6 H6A . . 109.5
H6C C6 H6A . . 109.5
H6B C6 H6A . . 109.5
C2 N1 C1 . . 107.7(2)
C2 N1 C3 . . 110.0(2)
C1 N1 C3 . . 109.3(2)
C2 N1 Ni . . 112.29(17)
C1 N1 Ni . . 112.36(18)
C3 N1 Ni . . 105.19(13)
C6 N2 C4 . . 109.5(2)
C6 N2 C5 . . 107.6(2)
C4 N2 C5 . . 108.4(2)
C6 N2 Ni . . 114.27(17)
C4 N2 Ni . . 103.46(15)
C5 N2 Ni . . 113.46(16)
O6 Ni O5 . . 93.42(8)
O6 Ni O1 . 1_554 88.42(8)
O5 Ni O1 . 1_554 89.20(7)
O6 Ni O2 . . 88.97(8)
O5 Ni O2 . . 88.25(8)
O1 Ni O2 1_554 . 176.24(7)
O6 Ni N2 . . 90.77(8)
O5 Ni N2 . . 175.58(8)
O1 Ni N2 1_554 . 89.51(8)
O2 Ni N2 . . 93.23(8)
O6 Ni N1 . . 175.51(8)
O5 Ni N1 . . 91.06(8)
O1 Ni N1 1_554 . 91.40(9)
O2 Ni N1 . . 91.41(8)
N2 Ni N1 . . 84.74(8)
S O1 Ni . 1_556 136.26(12)
S O2 Ni . . 138.52(11)
Ni O5 H1 . . 111(2)
Ni O5 H2 . . 100(2)
H1 O5 H2 . . 105(3)
Ni O6 H3 . . 117.8(19)
Ni O6 H4 . . 108(2)
H3 O6 H4 . . 108(3)
H5 O7 H6 . . 95(3)
O1 S O4 . . 110.72(12)
O1 S O2 . . 108.00(10)
O4 S O2 . . 109.83(12)
O1 S O3 . . 109.19(12)
O4 S O3 . . 109.28(11)
O2 S O3 . . 109.80(11)

loop_
_geom_bond_atom_site_label_1
_geom_bond_atom_site_label_2
_geom_bond_site_symmetry_2
_geom_bond_distance
C1 N1 . 1.477(4)
C1 H1C . 0.9700
C1 H1B . 0.9700
C1 H1A . 0.9700
C4 N2 . 1.483(3)
C4 C3 . 1.511(4)
C4 H4B . 0.9800
C4 H4A . 0.9800
C2 N1 . 1.475(4)
C2 H2C . 0.9700
C2 H2B . 0.9700
C2 H2A . 0.9700
C3 N1 . 1.478(3)
C3 H3B . 0.9800
C3 H3A . 0.9800
C5 N2 . 1.484(3)
C5 H5C . 0.9700
C5 H5B . 0.9700
C5 H5A . 0.9700
C6 N2 . 1.477(4)
C6 H6C . 0.9700
C6 H6B . 0.9700
C6 H6A . 0.9700
N1 Ni . 2.1453(19)
N2 Ni . 2.141(2)
Ni O6 . 2.0639(17)
Ni O5 . 2.084(2)
Ni O1 1_554 2.088(2)
Ni O2 . 2.0931(19)
O1 S . 1.471(2)
O1 Ni 1_556 2.088(2)
O2 S . 1.4751(19)
O3 S . 1.4828(18)
O4 S . 1.472(2)
O5 H1 . 0.834(18)
O5 H2 . 0.841(18)
O6 H3 . 0.825(17)
O6 H4 . 0.830(17)
O7 H5 . 0.832(18)
O7 H6 . 0.829(18)

loop_
_geom_hbond_atom_site_label_D
_geom_hbond_atom_site_label_H
_geom_hbond_atom_site_label_A
_geom_hbond_site_symmetry_A
_geom_hbond_distance_DH
_geom_hbond_distance_HA
_geom_hbond_distance_DA
_geom_hbond_angle_DHA
O5 H2 O4 1_554 0.841(18) 1.839(19) 2.672(2) 171(3)
O5 H1 O7 . 0.834(18) 1.933(18) 2.765(3) 176(3)
O6 H4 O3 . 0.830(17) 1.89(2) 2.687(3) 160(3)
O6 H3 O3 2_564 0.825(17) 2.033(18) 2.829(3) 162(3)
O7 H5 O4 . 0.832(18) 2.12(2) 2.899(3) 157(3)
O7 H6 O3 2_564 0.829(18) 2.18(2) 2.934(3) 151(3)

loop_
_geom_torsion_atom_site_label_1
_geom_torsion_atom_site_label_2
_geom_torsion_atom_site_label_3
_geom_torsion_atom_site_label_4
_geom_torsion_site_symmetry_1
_geom_torsion_site_symmetry_4
_geom_torsion
N2 C4 C3 N1 . . 58.5(3)
C4 C3 N1 C2 . . -158.6(2)
C4 C3 N1 C1 . . 83.4(2)
C4 C3 N1 Ni . . -37.4(3)
C3 C4 N2 C6 . . 77.5(3)
C3 C4 N2 C5 . . -165.5(2)
C3 C4 N2 Ni . . -44.8(2)
C6 N2 Ni O6 . . 79.76(18)
C4 N2 Ni O6 . . -161.23(16)
C5 N2 Ni O6 . . -44.05(19)
C6 N2 Ni O1 . 1_554 168.18(18)
C4 N2 Ni O1 . 1_554 -72.82(15)
C5 N2 Ni O1 . 1_554 44.37(19)
C6 N2 Ni O2 . . -9.25(18)
C4 N2 Ni O2 . . 109.75(15)
C5 N2 Ni O2 . . -133.06(19)
C6 N2 Ni N1 . . -100.37(18)
C4 N2 Ni N1 . . 18.63(15)
C5 N2 Ni N1 . . 135.8(2)
C2 N1 Ni O5 . . -51.8(2)
C1 N1 Ni O5 . . 69.72(19)
C3 N1 Ni O5 . . -171.47(18)
C2 N1 Ni O1 . 1_554 -141.1(2)
C1 N1 Ni O1 . 1_554 -19.51(19)
C3 N1 Ni O1 . 1_554 99.30(18)
C2 N1 Ni O2 . . 36.4(2)
C1 N1 Ni O2 . . 158.00(19)
C3 N1 Ni O2 . . -83.19(19)
C2 N1 Ni N2 . . 129.6(2)
C1 N1 Ni N2 . . -108.89(19)
C3 N1 Ni N2 . . 9.93(18)
O6 Ni O2 S . . 0.8(2)
O5 Ni O2 S . . -92.6(2)
N2 Ni O2 S . . 91.5(2)
N1 Ni O2 S . . 176.3(2)
Ni O1 S O4 1_556 . -18.4(2)
Ni O1 S O2 1_556 . -138.68(15)
Ni O1 S O3 1_556 . 102.0(2)
Ni O2 S O1 . . -135.26(17)
Ni O2 S O4 . . 103.9(2)
Ni O2 S O3 . . -16.3(2)
